data_4120711
loop_
_publ_author_name
'Pradip Bag'
'Sushanta K. Pal'
'Mikhail E. Itkis'
'Arindam Sarkar'
'Fook S. Tham'
'Bruno Donnadieu'
'Robert C. Haddon'

_publ_section_title
;
 Synthesis of Tetrachalcogenide-Substituted Phenalenyl Derivatives:
 Preparation and Solid-State Characterization of
 Bis(3,4,6,7-tetrathioalkyl-phenalenyl)boron Radicals
;
_journal_name_full 'Journal of the American Chemical Society'
_journal_page_first 12936
_journal_page_last 12939
_journal_paper_doi 10.1021/ja405814f
_journal_volume 135
_journal_year 2013
_chemical_formula_sum 'C43 H47.5 B N0.5 O4 S8'
_chemical_formula_weight 902.60
_chemical_name_systematic
; 
 ? 
;
_space_group_IT_number 15
_symmetry_cell_setting monoclinic
_symmetry_space_group_name_Hall '-C 2yc'
_symmetry_space_group_name_H-M 'C 1 2/c 1'
_atom_sites_solution_hydrogens geom
_atom_sites_solution_primary direct
_atom_sites_solution_secondary difmap
_audit_creation_method SHELXL-97
_cell_angle_alpha 90.00
_cell_angle_beta 122.371(1)
_cell_angle_gamma 90.00
_cell_formula_units_Z 8
_cell_length_a 35.4748(11)
_cell_length_b 9.1858(3)
_cell_length_c 30.5791(9)
_cell_measurement_reflns_used 9828
_cell_measurement_temperature 100(2)
_cell_measurement_theta_max 30.49
_cell_measurement_theta_min 2.30
_cell_volume 8416.1(5)
_computing_cell_refinement 'Bruker SAINT'
_computing_data_collection 'Bruker APEX2'
_computing_data_reduction 'Bruker SAINT'
_computing_molecular_graphics 'Bruker SHELXTL'
_computing_publication_material 'Bruker SHELXTL'
_computing_structure_refinement 'SHELXL-97 (Sheldrick, 2008)'
_computing_structure_solution 'SHELXS-97 (Sheldrick, 2008)'
_diffrn_ambient_temperature 100(2)
_diffrn_measured_fraction_theta_full 1.000
_diffrn_measured_fraction_theta_max 1.000
_diffrn_measurement_device_type 'Bruker APEX-II CCD'
_diffrn_measurement_method '\f and \w scans'
_diffrn_radiation_monochromator graphite
_diffrn_radiation_source 'fine-focus sealed tube'
_diffrn_radiation_type MoK\a
_diffrn_radiation_wavelength 0.71073
_diffrn_reflns_av_R_equivalents 0.0346
_diffrn_reflns_av_sigmaI/netI 0.0203
_diffrn_reflns_limit_h_max 49
_diffrn_reflns_limit_h_min -49
_diffrn_reflns_limit_k_max 12
_diffrn_reflns_limit_k_min -12
_diffrn_reflns_limit_l_max 43
_diffrn_reflns_limit_l_min -43
_diffrn_reflns_number 95186
_diffrn_reflns_theta_full 30.03
_diffrn_reflns_theta_max 30.03
_diffrn_reflns_theta_min 1.43
_exptl_absorpt_coefficient_mu 0.468
_exptl_absorpt_correction_T_max 0.9507
_exptl_absorpt_correction_T_min 0.7972
_exptl_absorpt_correction_type multi-scan
_exptl_absorpt_process_details 'Bruker SADABS'
_exptl_crystal_colour black
_exptl_crystal_density_diffrn 1.425
_exptl_crystal_description 'needle frag'
_exptl_crystal_F_000 3792
_exptl_crystal_size_max 0.51
_exptl_crystal_size_mid 0.12
_exptl_crystal_size_min 0.11
_refine_diff_density_max 0.790
_refine_diff_density_min -0.678
_refine_diff_density_rms 0.062
_refine_ls_extinction_method none
_refine_ls_goodness_of_fit_ref 1.034
_refine_ls_hydrogen_treatment constr
_refine_ls_matrix_type full
_refine_ls_number_parameters 618
_refine_ls_number_reflns 12295
_refine_ls_number_restraints 123
_refine_ls_restrained_S_all 1.030
_refine_ls_R_factor_all 0.0503
_refine_ls_R_factor_gt 0.0389
_refine_ls_shift/su_max 0.004
_refine_ls_shift/su_mean 0.000
_refine_ls_structure_factor_coef Fsqd
_refine_ls_weighting_details 'calc w=1/[\s^2^(Fo^2^)+(0.0458P)^2^+12.1111P] where P=(Fo^2^+2Fc^2^)/3'
_refine_ls_weighting_scheme calc
_refine_ls_wR_factor_gt 0.0942
_refine_ls_wR_factor_ref 0.1022
_reflns_number_gt 10209
_reflns_number_total 12295
_reflns_threshold_expression >2sigma(I)
_cod_data_source_file ja405814f_si_002.cif
_cod_data_source_block rh201r3_0m
_cod_original_formula_sum 'C43 H47.50 B N0.50 O4 S8'
_cod_database_code 4120711

loop_
_symmetry_equiv_pos_as_xyz
'x, y, z'
'-x, y, -z+1/2'
'x+1/2, y+1/2, z'
'-x+1/2, y+1/2, -z+1/2'
'-x, -y, -z'
'x, -y, z-1/2'
'-x+1/2, -y+1/2, -z'
'x+1/2, -y+1/2, z-1/2'

loop_
_atom_site_label
_atom_site_type_symbol
_atom_site_fract_x
_atom_site_fract_y
_atom_site_fract_z
_atom_site_U_iso_or_equiv
_atom_site_adp_type
_atom_site_occupancy
_atom_site_symmetry_multiplicity
_atom_site_calc_flag
_atom_site_refinement_flags
_atom_site_disorder_assembly
_atom_site_disorder_group
N1S N 0.5316(2) 0.1456(6) 0.9326(2) 0.0872(15) Uani 0.50 1 d PU A -3
C2S C 0.5560(2) 0.2397(9) 0.9448(2) 0.0570(16) Uani 0.50 1 d PU A -3
C3S C 0.58817(13) 0.3541(5) 0.96039(15) 0.0518(10) Uani 0.50 1 d PU A -3
H3A H 0.5873 0.4163 0.9859 0.078 Uiso 0.50 1 calc PR A -3
H3B H 0.5812 0.4124 0.9301 0.078 Uiso 0.50 1 calc PR A -3
H3C H 0.6181 0.3119 0.9759 0.078 Uiso 0.50 1 calc PR A -3
B1 B 0.32865(5) 0.43566(19) 0.91882(6) 0.0257(3) Uani 1 1 d . . .
O1 O 0.34848(3) 0.34031(12) 0.96495(4) 0.0276(2) Uani 1 1 d . . .
C1 C 0.33526(4) 0.34030(15) 0.99800(5) 0.0205(2) Uani 1 1 d . . .
C2 C 0.35935(4) 0.25736(16) 1.04236(5) 0.0223(3) Uani 1 1 d . . .
H2 H 0.3847 0.2046 1.0482 0.027 Uiso 1 1 calc R . .
C3 C 0.34719(4) 0.24978(15) 1.07842(5) 0.0189(2) Uani 1 1 d . . .
S3 S 0.381390(11) 0.14704(4) 1.134343(12) 0.02545(8) Uani 1 1 d . . .
C10 C 0.42540(4) 0.08053(18) 1.12574(5) 0.0270(3) Uani 1 1 d . . .
H10A H 0.4126 0.0181 1.0946 0.032 Uiso 1 1 calc R . .
H10B H 0.4411 0.1632 1.1215 0.032 Uiso 1 1 calc R . .
C11 C 0.45755(5) -0.0065(2) 1.17392(6) 0.0398(4) Uani 1 1 d . . .
H11A H 0.4701 0.0567 1.2044 0.060 Uiso 1 1 calc R . .
H11B H 0.4817 -0.0447 1.1707 0.060 Uiso 1 1 calc R . .
H11C H 0.4416 -0.0876 1.1777 0.060 Uiso 1 1 calc R . .
C3A C 0.30772(4) 0.32657(14) 1.06950(4) 0.0166(2) Uani 1 1 d . . .
C4 C 0.29147(4) 0.32193(15) 1.10318(5) 0.0191(2) Uani 1 1 d . . .
S4 S 0.317493(11) 0.21973(4) 1.160829(13) 0.02478(7) Uani 1 1 d . . .
C12 C 0.29972(5) 0.30378(16) 1.20071(5) 0.0248(3) Uani 1 1 d . . .
H12A H 0.2667 0.3060 1.1809 0.030 Uiso 1 1 calc R . .
H12B H 0.3099 0.2423 1.2317 0.030 Uiso 1 1 calc R . .
C13 C 0.31707(6) 0.45739(19) 1.21833(6) 0.0353(4) Uani 1 1 d . . .
H13A H 0.3497 0.4576 1.2362 0.053 Uiso 1 1 calc R . .
H13B H 0.3083 0.4918 1.2420 0.053 Uiso 1 1 calc R . .
H13C H 0.3044 0.5219 1.1882 0.053 Uiso 1 1 calc R . .
C5 C 0.25285(4) 0.39806(15) 1.09001(5) 0.0212(3) Uani 1 1 d . . .
H5 H 0.2420 0.3894 1.1123 0.025 Uiso 1 1 calc R . .
C6 C 0.22914(4) 0.48575(14) 1.04653(5) 0.0182(2) Uani 1 1 d . . .
S6 S 0.182137(11) 0.57756(4) 1.037762(13) 0.02357(7) Uani 1 1 d . . .
C14 C 0.17670(5) 0.51316(17) 1.09037(6) 0.0275(3) Uani 1 1 d . . .
H14A H 0.1720 0.4065 1.0878 0.033 Uiso 1 1 calc R . .
H14B H 0.2041 0.5356 1.1242 0.033 Uiso 1 1 calc R . .
C15 C 0.13675(6) 0.5907(2) 1.08555(7) 0.0414(4) Uani 1 1 d . . .
H15A H 0.1412 0.6962 1.0866 0.062 Uiso 1 1 calc R . .
H15B H 0.1336 0.5619 1.1143 0.062 Uiso 1 1 calc R . .
H15C H 0.1097 0.5640 1.0527 0.062 Uiso 1 1 calc R . .
C6A C 0.24376(4) 0.49790(14) 1.01116(5) 0.0160(2) Uani 1 1 d . . .
C7 C 0.22213(4) 0.58457(14) 0.96407(5) 0.0174(2) Uani 1 1 d . . .
S7 S 0.174747(10) 0.69152(4) 0.945447(12) 0.01985(6) Uani 1 1 d . . .
C16 C 0.16103(4) 0.77149(17) 0.88409(5) 0.0242(3) Uani 1 1 d . . .
H16A H 0.1864 0.8303 0.8890 0.029 Uiso 1 1 calc R . .
H16B H 0.1547 0.6938 0.8586 0.029 Uiso 1 1 calc R . .
C17 C 0.12000(5) 0.86765(19) 0.86453(6) 0.0325(3) Uani 1 1 d . . .
H17A H 0.0949 0.8081 0.8591 0.049 Uiso 1 1 calc R . .
H17B H 0.1123 0.9132 0.8318 0.049 Uiso 1 1 calc R . .
H17C H 0.1264 0.9434 0.8902 0.049 Uiso 1 1 calc R . .
C8 C 0.23853(4) 0.58682(15) 0.93196(5) 0.0209(3) Uani 1 1 d . . .
H8 H 0.2238 0.6436 0.9012 0.025 Uiso 1 1 calc R . .
C9 C 0.27607(4) 0.50770(15) 0.94392(5) 0.0204(2) Uani 1 1 d . . .
C9A C 0.29807(4) 0.42163(14) 0.98872(5) 0.0178(2) Uani 1 1 d . . .
C9B C 0.28291(4) 0.41498(14) 1.02345(5) 0.0161(2) Uani 1 1 d . . .
O9 O 0.29029(3) 0.51722(12) 0.91189(4) 0.0278(2) Uani 1 1 d . . .
O21 O 0.31213(3) 0.34313(12) 0.87341(4) 0.0248(2) Uani 1 1 d . . .
C21 C 0.33645(4) 0.32397(15) 0.85160(5) 0.0217(3) Uani 1 1 d . . .
C22 C 0.32093(5) 0.22800(16) 0.81096(5) 0.0248(3) Uani 1 1 d . . .
H22 H 0.2936 0.1779 0.7989 0.030 Uiso 1 1 calc R . .
C23 C 0.34466(5) 0.20305(16) 0.78711(5) 0.0236(3) Uani 1 1 d . . .
S23 S 0.319120(13) 0.09897(5) 0.729224(14) 0.03164(8) Uani 1 1 d . . .
C30 C 0.26304(5) 0.06608(18) 0.71438(6) 0.0322(3) Uani 1 1 d . . .
H30A H 0.2498 -0.0142 0.6889 0.039 Uiso 1 1 calc R . .
H30B H 0.2651 0.0326 0.7463 0.039 Uiso 1 1 calc R . .
C31 C 0.23147(6) 0.1956(2) 0.69302(7) 0.0395(4) Uani 1 1 d . . .
H31A H 0.2430 0.2738 0.7188 0.059 Uiso 1 1 calc R . .
H31B H 0.2019 0.1659 0.6851 0.059 Uiso 1 1 calc R . .
H31C H 0.2292 0.2305 0.6614 0.059 Uiso 1 1 calc R . .
C23A C 0.38776(4) 0.26804(15) 0.80773(5) 0.0217(3) Uani 1 1 d . B .
C24 C 0.41828(5) 0.23176(17) 0.79237(5) 0.0257(3) Uani 1 1 d . . .
S24 S 0.41200(5) 0.0610(2) 0.75772(7) 0.0446(4) Uani 0.477(3) 1 d PU B -1
C32 C 0.41017(14) -0.0767(5) 0.80048(17) 0.0375(10) Uani 0.477(3) 1 d PU B -1
H32A H 0.3806 -0.0715 0.7965 0.045 Uiso 0.477(3) 1 calc PR B -1
H32B H 0.4129 -0.1743 0.7887 0.045 Uiso 0.477(3) 1 calc PR B -1
C33 C 0.44513(14) -0.0618(5) 0.85619(17) 0.0504(11) Uani 0.477(3) 1 d PU B -1
H33A H 0.4746 -0.0744 0.8611 0.076 Uiso 0.477(3) 1 calc PR B -1
H33B H 0.4407 -0.1362 0.8760 0.076 Uiso 0.477(3) 1 calc PR B -1
H33C H 0.4432 0.0351 0.8683 0.076 Uiso 0.477(3) 1 calc PR B -1
S24D S 0.41539(4) 0.08103(18) 0.75672(5) 0.0227(2) Uani 0.523(3) 1 d PU B -2
C32D C 0.42748(13) -0.0628(4) 0.80232(15) 0.0349(8) Uani 0.523(3) 1 d PU B -2
H32C H 0.4546 -0.0380 0.8361 0.042 Uiso 0.523(3) 1 calc PR B -2
H32D H 0.4023 -0.0737 0.8074 0.042 Uiso 0.523(3) 1 calc PR B -2
C33D C 0.43478(12) -0.2046(4) 0.78277(14) 0.0410(9) Uani 0.523(3) 1 d PU B -2
H33D H 0.4088 -0.2255 0.7482 0.062 Uiso 0.523(3) 1 calc PR B -2
H33E H 0.4388 -0.2836 0.8065 0.062 Uiso 0.523(3) 1 calc PR B -2
H33F H 0.4615 -0.1966 0.7809 0.062 Uiso 0.523(3) 1 calc PR B -2
C25 C 0.45620(5) 0.3143(2) 0.80969(6) 0.0345(3) Uani 1 1 d . B .
H25 H 0.4750 0.2903 0.7975 0.041 Uiso 1 1 calc R . .
C26 C 0.46857(5) 0.4300(2) 0.84387(8) 0.0396(4) Uani 1 1 d . . .
S26 S 0.52572(2) 0.49492(8) 0.87118(3) 0.02383(13) Uani 0.50 1 d PU B -1
C34 C 0.56071(10) 0.4182(4) 0.93565(12) 0.0302(6) Uani 0.50 1 d PU B -1
H34A H 0.5918 0.4517 0.9503 0.036 Uiso 0.50 1 calc PR B -1
H34B H 0.5506 0.4568 0.9579 0.036 Uiso 0.50 1 calc PR B -1
C35 C 0.56057(16) 0.2530(7) 0.9377(2) 0.0335(12) Uani 0.50 1 d PU B -1
H35A H 0.5304 0.2186 0.9258 0.050 Uiso 0.50 1 calc PR B -1
H35B H 0.5813 0.2204 0.9733 0.050 Uiso 0.50 1 calc PR B -1
H35C H 0.5699 0.2133 0.9152 0.050 Uiso 0.50 1 calc PR B -1
S26D S 0.50799(3) 0.55632(13) 0.84528(3) 0.0431(2) Uani 0.50 1 d PU B -2
C34D C 0.50171(12) 0.5577(5) 0.78249(14) 0.0428(8) Uani 0.50 1 d PU B -2
H34C H 0.5279 0.6066 0.7856 0.051 Uiso 0.50 1 calc PR B -2
H34D H 0.5012 0.4561 0.7714 0.051 Uiso 0.50 1 calc PR B -2
C35D C 0.46017(13) 0.6335(4) 0.74196(14) 0.0434(9) Uani 0.50 1 d PU B -2
H35D H 0.4340 0.5831 0.7377 0.065 Uiso 0.50 1 calc PR B -2
H35E H 0.4587 0.6325 0.7091 0.065 Uiso 0.50 1 calc PR B -2
H35F H 0.4605 0.7343 0.7526 0.065 Uiso 0.50 1 calc PR B -2
C26A C 0.44288(4) 0.46143(16) 0.86630(5) 0.0234(3) Uani 1 1 d . B .
C27 C 0.45436(4) 0.56688(17) 0.90599(6) 0.0263(3) Uani 1 1 d . . .
S27 S 0.50704(3) 0.64514(12) 0.93761(3) 0.0454(2) Uani 0.6602(16) 1 d PU B -1
C36 C 0.50866(9) 0.7435(3) 0.99062(10) 0.0380(6) Uani 0.6602(16) 1 d PU B -1
H36A H 0.4830 0.8108 0.9769 0.046 Uiso 0.6602(16) 1 calc PR B -1
H36B H 0.5075 0.6744 1.0147 0.046 Uiso 0.6602(16) 1 calc PR B -1
C37 C 0.55272(9) 0.8289(4) 1.01866(11) 0.0473(8) Uani 0.6602(16) 1 d PU B -1
H37A H 0.5776 0.7624 1.0284 0.071 Uiso 0.6602(16) 1 calc PR B -1
H37B H 0.5567 0.8742 1.0499 0.071 Uiso 0.6602(16) 1 calc PR B -1
H37C H 0.5520 0.9046 0.9956 0.071 Uiso 0.6602(16) 1 calc PR B -1
S27D S 0.49757(4) 0.70921(14) 0.92312(6) 0.0324(3) Uani 0.3398(16) 1 d PU B -2
C36D C 0.4975(2) 0.8371(8) 0.9661(3) 0.0561(16) Uani 0.3398(16) 1 d PU B -2
H36C H 0.5113 0.9293 0.9647 0.067 Uiso 0.3398(16) 1 calc PR B -2
H36D H 0.4665 0.8578 0.9560 0.067 Uiso 0.3398(16) 1 calc PR B -2
C37D C 0.5221(3) 0.7792(12) 1.0170(3) 0.082(3) Uani 0.3398(16) 1 d PU B -2
H37D H 0.5074 0.6909 1.0185 0.123 Uiso 0.3398(16) 1 calc PR B -2
H37E H 0.5235 0.8514 1.0414 0.123 Uiso 0.3398(16) 1 calc PR B -2
H37F H 0.5524 0.7555 1.0262 0.123 Uiso 0.3398(16) 1 calc PR B -2
C28 C 0.42683(5) 0.58966(17) 0.92514(6) 0.0278(3) Uani 1 1 d . B .
H28 H 0.4349 0.6609 0.9512 0.033 Uiso 1 1 calc R . .
C29 C 0.38841(5) 0.51132(16) 0.90702(5) 0.0243(3) Uani 1 1 d . . .
C29A C 0.37578(4) 0.40388(15) 0.86883(5) 0.0210(2) Uani 1 1 d . B .
C29B C 0.40252(4) 0.37721(15) 0.84763(5) 0.0205(2) Uani 1 1 d . . .
O29 O 0.36211(3) 0.53995(12) 0.92575(4) 0.0300(2) Uani 1 1 d . B .

loop_
_atom_site_aniso_label
_atom_site_aniso_U_11
_atom_site_aniso_U_22
_atom_site_aniso_U_33
_atom_site_aniso_U_23
_atom_site_aniso_U_13
_atom_site_aniso_U_12
N1S 0.138(4) 0.061(3) 0.081(3) 0.014(2) 0.071(3) 0.017(3)
C2S 0.089(3) 0.056(3) 0.043(2) 0.013(2) 0.047(2) 0.037(2)
C3S 0.0529(19) 0.070(3) 0.0358(17) 0.0097(17) 0.0260(15) 0.0348(18)
B1 0.0287(6) 0.0310(8) 0.0272(7) 0.0021(6) 0.0215(5) 0.0091(6)
O1 0.0288(4) 0.0374(6) 0.0259(4) 0.0036(4) 0.0208(4) 0.0135(4)
C1 0.0198(5) 0.0254(6) 0.0203(5) -0.0037(5) 0.0134(4) 0.0038(5)
C2 0.0189(5) 0.0271(7) 0.0215(5) -0.0032(5) 0.0112(4) 0.0067(5)
C3 0.0157(5) 0.0222(6) 0.0157(5) -0.0043(4) 0.0063(4) 0.0029(4)
S3 0.02045(13) 0.03632(19) 0.01633(13) 0.00033(12) 0.00769(11) 0.01159(13)
C10 0.0171(5) 0.0377(8) 0.0227(6) -0.0003(5) 0.0083(5) 0.0092(5)
C11 0.0265(7) 0.0608(11) 0.0268(7) 0.0069(7) 0.0107(6) 0.0204(7)
C3A 0.0153(5) 0.0184(5) 0.0154(5) -0.0041(4) 0.0079(4) 0.0016(4)
C4 0.0196(5) 0.0210(6) 0.0174(5) -0.0014(4) 0.0104(4) 0.0020(5)
S4 0.02804(14) 0.02864(17) 0.02160(13) 0.00505(12) 0.01592(12) 0.01052(13)
C12 0.0286(6) 0.0294(7) 0.0202(5) 0.0002(5) 0.0156(5) 0.0036(5)
C13 0.0421(8) 0.0334(8) 0.0303(7) -0.0078(6) 0.0192(6) -0.0027(7)
C5 0.0210(5) 0.0256(6) 0.0214(5) 0.0009(5) 0.0143(4) 0.0044(5)
C6 0.0171(5) 0.0199(6) 0.0206(5) -0.0031(4) 0.0121(4) 0.0022(4)
S6 0.02456(13) 0.02750(16) 0.02754(14) 0.00559(12) 0.01987(11) 0.01034(12)
C14 0.0355(6) 0.0272(7) 0.0345(6) 0.0069(5) 0.0286(5) 0.0114(6)
C15 0.0471(7) 0.0454(10) 0.0557(9) 0.0173(7) 0.0434(7) 0.0217(7)
C6A 0.0151(4) 0.0170(5) 0.0171(5) -0.0039(4) 0.0094(4) 0.0010(4)
C7 0.0148(5) 0.0195(6) 0.0175(5) -0.0034(4) 0.0085(4) 0.0020(4)
S7 0.01691(12) 0.02524(15) 0.01863(12) 0.00065(11) 0.01034(10) 0.00654(11)
C16 0.0219(5) 0.0300(7) 0.0205(5) 0.0037(5) 0.0112(5) 0.0075(5)
C17 0.0267(6) 0.0398(8) 0.0298(7) 0.0101(6) 0.0143(5) 0.0143(6)
C8 0.0209(5) 0.0252(6) 0.0189(5) 0.0011(5) 0.0122(4) 0.0059(5)
C9 0.0219(5) 0.0247(6) 0.0195(5) -0.0016(5) 0.0144(4) 0.0042(5)
C9A 0.0171(5) 0.0202(6) 0.0176(5) -0.0030(4) 0.0103(4) 0.0026(4)
C9B 0.0140(4) 0.0181(5) 0.0161(5) -0.0041(4) 0.0080(4) 0.0012(4)
O9 0.0319(4) 0.0358(6) 0.0272(4) 0.0076(4) 0.0235(4) 0.0145(4)
O21 0.0268(4) 0.0314(5) 0.0261(4) 0.0002(4) 0.0209(4) 0.0040(4)
C21 0.0252(5) 0.0251(6) 0.0216(5) 0.0034(5) 0.0172(4) 0.0065(5)
C22 0.0281(6) 0.0284(7) 0.0234(6) 0.0000(5) 0.0174(5) 0.0008(5)
C23 0.0315(6) 0.0234(6) 0.0215(5) 0.0003(5) 0.0179(5) 0.0041(5)
S23 0.03936(17) 0.0360(2) 0.02735(15) -0.00923(14) 0.02301(14) -0.00598(16)
C30 0.0358(7) 0.0334(8) 0.0283(7) -0.0056(6) 0.0176(6) -0.0060(6)
C31 0.0426(8) 0.0417(9) 0.0303(7) -0.0031(7) 0.0170(7) 0.0028(7)
C23A 0.0281(5) 0.0220(6) 0.0217(5) 0.0034(5) 0.0178(5) 0.0081(5)
C24 0.0301(6) 0.0305(7) 0.0227(6) 0.0018(5) 0.0183(5) 0.0114(5)
S24 0.0484(6) 0.0549(9) 0.0359(5) -0.0075(5) 0.0261(5) 0.0234(6)
C32 0.0404(19) 0.0240(17) 0.047(2) -0.0049(14) 0.0228(17) 0.0072(16)
C33 0.0400(19) 0.047(2) 0.054(2) 0.0189(18) 0.0186(17) 0.0073(17)
S24D 0.0231(4) 0.0240(4) 0.0202(4) -0.0063(3) 0.0110(3) 0.0027(3)
C32D 0.0353(17) 0.0307(17) 0.0367(16) 0.0053(13) 0.0179(15) 0.0073(16)
C33D 0.0431(17) 0.0257(15) 0.0378(16) -0.0046(12) 0.0107(14) 0.0043(13)
C25 0.0346(6) 0.0430(9) 0.0414(7) -0.0022(7) 0.0308(6) 0.0078(7)
C26 0.0395(7) 0.0392(9) 0.0612(9) -0.0116(7) 0.0411(7) -0.0048(7)
S26 0.0201(3) 0.0294(3) 0.0257(3) 0.0029(3) 0.0147(2) 0.0028(3)
C34 0.0226(12) 0.0367(16) 0.0246(13) 0.0011(12) 0.0082(10) 0.0052(12)
C35 0.0327(16) 0.039(2) 0.029(2) 0.0065(16) 0.0163(15) 0.0131(16)
S26D 0.0338(4) 0.0695(6) 0.0337(4) 0.0147(4) 0.0231(3) 0.0002(4)
C34D 0.0485(16) 0.055(2) 0.0411(16) 0.0140(15) 0.0347(14) 0.0133(16)
C35D 0.0509(19) 0.043(2) 0.0316(15) 0.0061(14) 0.0192(14) -0.0022(16)
C26A 0.0242(5) 0.0231(6) 0.0291(6) 0.0040(5) 0.0184(5) 0.0080(5)
C27 0.0210(5) 0.0294(7) 0.0284(6) 0.0006(5) 0.0132(5) 0.0052(5)
S27 0.0365(3) 0.0570(6) 0.0512(4) -0.0155(4) 0.0290(3) -0.0148(3)
C36 0.0371(12) 0.0467(15) 0.0262(11) -0.0075(11) 0.0143(10) -0.0181(11)
C37 0.0330(12) 0.0622(19) 0.0355(13) -0.0068(13) 0.0108(10) -0.0200(13)
S27D 0.0158(4) 0.0188(6) 0.0540(8) -0.0150(5) 0.0129(5) 0.0008(4)
C36D 0.050(3) 0.055(4) 0.069(4) -0.013(3) 0.036(3) -0.008(3)
C37D 0.061(5) 0.109(7) 0.062(4) 0.005(5) 0.023(4) -0.017(5)
C28 0.0276(6) 0.0281(7) 0.0304(6) -0.0053(5) 0.0174(5) 0.0042(5)
C29 0.0279(6) 0.0249(6) 0.0285(6) 0.0003(5) 0.0206(5) 0.0082(5)
C29A 0.0244(5) 0.0215(6) 0.0235(5) 0.0018(5) 0.0172(5) 0.0071(5)
C29B 0.0245(5) 0.0204(6) 0.0228(5) 0.0044(4) 0.0168(4) 0.0087(5)
O29 0.0361(5) 0.0305(5) 0.0381(5) -0.0072(4) 0.0297(4) 0.0034(4)

loop_
_atom_type_symbol
_atom_type_description
_atom_type_scat_dispersion_real
_atom_type_scat_dispersion_imag
_atom_type_scat_source
C C 0.0033 0.0016 'International Tables Vol C Tables 4.2.6.8 and 6.1.1.4'
H H 0.0000 0.0000 'International Tables Vol C Tables 4.2.6.8 and 6.1.1.4'
B B 0.0013 0.0007 'International Tables Vol C Tables 4.2.6.8 and 6.1.1.4'
N N 0.0061 0.0033 'International Tables Vol C Tables 4.2.6.8 and 6.1.1.4'
O O 0.0106 0.0060 'International Tables Vol C Tables 4.2.6.8 and 6.1.1.4'
S S 0.1246 0.1234 'International Tables Vol C Tables 4.2.6.8 and 6.1.1.4'

loop_
_geom_angle_atom_site_label_1
_geom_angle_atom_site_label_2
_geom_angle_atom_site_label_3
_geom_angle
N1S C2S C3S 177.6(8)
O29 B1 O21 113.88(12)
O29 B1 O9 107.90(13)
O21 B1 O9 106.98(11)
O29 B1 O1 108.51(12)
O21 B1 O1 107.85(13)
O9 B1 O1 111.79(12)
C1 O1 B1 123.12(11)
O1 C1 C2 117.66(11)
O1 C1 C9A 121.59(12)
C2 C1 C9A 120.75(12)
C1 C2 C3 121.12(12)
C1 C2 H2 119.4
C3 C2 H2 119.4
C2 C3 C3A 120.30(11)
C2 C3 S3 117.16(10)
C3A C3 S3 122.53(10)
C3 S3 C10 103.83(7)
C11 C10 S3 107.02(11)
C11 C10 H10A 110.3
S3 C10 H10A 110.3
C11 C10 H10B 110.3
S3 C10 H10B 110.3
H10A C10 H10B 108.6
C10 C11 H11A 109.5
C10 C11 H11B 109.5
H11A C11 H11B 109.5
C10 C11 H11C 109.5
H11A C11 H11C 109.5
H11B C11 H11C 109.5
C4 C3A C9B 116.72(11)
C4 C3A C3 124.76(11)
C9B C3A C3 118.51(11)
C5 C4 C3A 119.49(12)
C5 C4 S4 117.70(10)
C3A C4 S4 122.79(9)
C4 S4 C12 105.13(6)
C13 C12 S4 114.36(11)
C13 C12 H12A 108.7
S4 C12 H12A 108.7
C13 C12 H12B 108.7
S4 C12 H12B 108.7
H12A C12 H12B 107.6
C12 C13 H13A 109.5
C12 C13 H13B 109.5
H13A C13 H13B 109.5
C12 C13 H13C 109.5
H13A C13 H13C 109.5
H13B C13 H13C 109.5
C6 C5 C4 124.50(12)
C6 C5 H5 117.7
C4 C5 H5 117.7
C5 C6 C6A 119.33(11)
C5 C6 S6 117.63(10)
C6A C6 S6 123.04(9)
C6 S6 C14 104.51(6)
C15 C14 S6 107.24(11)
C15 C14 H14A 110.3
S6 C14 H14A 110.3
C15 C14 H14B 110.3
S6 C14 H14B 110.3
H14A C14 H14B 108.5
C14 C15 H15A 109.5
C14 C15 H15B 109.5
H15A C15 H15B 109.5
C14 C15 H15C 109.5
H15A C15 H15C 109.5
H15B C15 H15C 109.5
C6 C6A C9B 116.64(11)
C6 C6A C7 125.33(11)
C9B C6A C7 118.03(11)
C8 C7 C6A 120.78(11)
C8 C7 S7 117.01(10)
C6A C7 S7 122.21(9)
C7 S7 C16 103.93(6)
C17 C16 S7 108.05(10)
C17 C16 H16A 110.1
S7 C16 H16A 110.1
C17 C16 H16B 110.1
S7 C16 H16B 110.1
H16A C16 H16B 108.4
C16 C17 H17A 109.5
C16 C17 H17B 109.5
H17A C17 H17B 109.5
C16 C17 H17C 109.5
H17A C17 H17C 109.5
H17B C17 H17C 109.5
C9 C8 C7 121.03(12)
C9 C8 H8 119.5
C7 C8 H8 119.5
O9 C9 C8 117.65(12)
O9 C9 C9A 121.82(11)
C8 C9 C9A 120.52(12)
C9 C9A C1 117.90(12)
C9 C9A C9B 121.16(11)
C1 C9A C9B 120.94(12)
C9A C9B C3A 118.28(11)
C9A C9B C6A 118.48(11)
C3A C9B C6A 123.25(11)
C9 O9 B1 123.47(11)
C21 O21 B1 120.52(11)
O21 C21 C22 118.40(12)
O21 C21 C29A 120.89(12)
C22 C21 C29A 120.67(12)
C21 C22 C23 121.02(13)
C21 C22 H22 119.5
C23 C22 H22 119.5
C22 C23 C23A 120.05(12)
C22 C23 S23 118.73(11)
C23A C23 S23 121.13(10)
C23 S23 C30 104.19(7)
C31 C30 S23 115.72(13)
C31 C30 H30A 108.3
S23 C30 H30A 108.3
C31 C30 H30B 108.3
S23 C30 H30B 108.3
H30A C30 H30B 107.4
C30 C31 H31A 109.5
C30 C31 H31B 109.5
H31A C31 H31B 109.5
C30 C31 H31C 109.5
H31A C31 H31C 109.5
H31B C31 H31C 109.5
C24 C23A C23 125.04(13)
C24 C23A C29B 116.33(12)
C23 C23A C29B 118.62(12)
C25 C24 C23A 119.97(13)
C25 C24 S24D 113.47(12)
C23A C24 S24D 126.36(13)
C25 C24 S24 118.86(13)
C23A C24 S24 120.55(13)
C24 S24 C32 102.46(18)
C33 C32 S24 115.2(3)
C33 C32 H32A 108.5
S24 C32 H32A 108.5
C33 C32 H32B 108.5
S24 C32 H32B 108.5
H32A C32 H32B 107.5
C24 S24D C32D 100.97(17)
C33D C32D S24D 110.3(3)
C33D C32D H32C 109.6
S24D C32D H32C 109.6
C33D C32D H32D 109.6
S24D C32D H32D 109.6
H32C C32D H32D 108.1
C32D C33D H33D 109.5
C32D C33D H33E 109.5
H33D C33D H33E 109.5
C32D C33D H33F 109.5
H33D C33D H33F 109.5
H33E C33D H33F 109.5
C24 C25 C26 124.12(14)
C24 C25 H25 117.9
C26 C25 H25 117.9
C25 C26 C26A 119.28(15)
C25 C26 S26D 116.14(13)
C26A C26 S26D 122.95(13)
C25 C26 S26 114.82(12)
C26A C26 S26 123.30(13)
C34 S26 C26 108.36(13)
C35 C34 S26 114.6(3)
C35 C34 H34A 108.6
S26 C34 H34A 108.6
C35 C34 H34B 108.6
S26 C34 H34B 108.6
H34A C34 H34B 107.6
C26 S26D C34D 109.03(16)
C35D C34D S26D 112.9(3)
C35D C34D H34C 109.0
S26D C34D H34C 109.0
C35D C34D H34D 109.0
S26D C34D H34D 109.0
H34C C34D H34D 107.8
C34D C35D H35D 109.5
C34D C35D H35E 109.5
H35D C35D H35E 109.5
C34D C35D H35F 109.5
H35D C35D H35F 109.5
H35E C35D H35F 109.5
C27 C26A C26 125.24(14)
C27 C26A C29B 117.90(12)
C26 C26A C29B 116.85(13)
C28 C27 C26A 120.76(13)
C28 C27 S27 119.37(12)
C26A C27 S27 119.06(11)
C28 C27 S27D 115.54(12)
C26A C27 S27D 122.08(12)
C27 S27 C36 102.23(11)
C37 C36 S27 106.7(2)
C37 C36 H36A 110.4
S27 C36 H36A 110.4
C37 C36 H36B 110.4
S27 C36 H36B 110.4
H36A C36 H36B 108.6
C36D S27D C27 110.4(3)
C37D C36D S27D 108.8(7)
C37D C36D H36C 109.9
S27D C36D H36C 109.9
C37D C36D H36D 109.9
S27D C36D H36D 109.9
H36C C36D H36D 108.3
C36D C37D H37D 109.5
C36D C37D H37E 109.5
H37D C37D H37E 109.5
C36D C37D H37F 109.5
H37D C37D H37F 109.5
H37E C37D H37F 109.5
C29 C28 C27 121.29(14)
C29 C28 H28 119.4
C27 C28 H28 119.4
O29 C29 C28 119.21(13)
O29 C29 C29A 120.09(13)
C28 C29 C29A 120.69(13)
C21 C29A C29 119.25(12)
C21 C29A C29B 120.50(12)
C29 C29A C29B 120.24(12)
C29A C29B C23A 118.33(12)
C29A C29B C26A 119.09(12)
C23A C29B C26A 122.57(12)
C29 O29 B1 120.30(12)

loop_
_geom_bond_atom_site_label_1
_geom_bond_atom_site_label_2
_geom_bond_distance
N1S C2S 1.136(9)
C2S C3S 1.431(9)
C3S H3A 0.9800
C3S H3B 0.9800
C3S H3C 0.9800
B1 O29 1.450(2)
B1 O21 1.4569(19)
B1 O9 1.4659(18)
B1 O1 1.4796(19)
O1 C1 1.3226(16)
C1 C2 1.3817(19)
C1 C9A 1.4066(17)
C2 C3 1.3845(19)
C2 H2 0.9500
C3 C3A 1.4570(17)
C3 S3 1.7508(13)
S3 C10 1.8219(15)
C10 C11 1.520(2)
C10 H10A 0.9900
C10 H10B 0.9900
C11 H11A 0.9800
C11 H11B 0.9800
C11 H11C 0.9800
C3A C4 1.4251(18)
C3A C9B 1.4457(17)
C4 C5 1.3919(18)
C4 S4 1.7603(13)
S4 C12 1.8177(15)
C12 C13 1.518(2)
C12 H12A 0.9900
C12 H12B 0.9900
C13 H13A 0.9800
C13 H13B 0.9800
C13 H13C 0.9800
C5 C6 1.3880(18)
C5 H5 0.9500
C6 C6A 1.4323(18)
C6 S6 1.7564(12)
S6 C14 1.8188(15)
C14 C15 1.521(2)
C14 H14A 0.9900
C14 H14B 0.9900
C15 H15A 0.9800
C15 H15B 0.9800
C15 H15C 0.9800
C6A C9B 1.4461(16)
C6A C7 1.4537(17)
C7 C8 1.3836(18)
C7 S7 1.7578(12)
S7 C16 1.8219(14)
C16 C17 1.5247(19)
C16 H16A 0.9900
C16 H16B 0.9900
C17 H17A 0.9800
C17 H17B 0.9800
C17 H17C 0.9800
C8 C9 1.3836(17)
C8 H8 0.9500
C9 O9 1.3230(16)
C9 C9A 1.4021(18)
C9A C9B 1.4256(18)
O21 C21 1.3551(16)
C21 C22 1.375(2)
C21 C29A 1.4056(19)
C22 C23 1.3965(19)
C22 H22 0.9500
C23 C23A 1.435(2)
C23 S23 1.7751(14)
S23 C30 1.8134(17)
C30 C31 1.521(2)
C30 H30A 0.9900
C30 H30B 0.9900
C31 H31A 0.9800
C31 H31B 0.9800
C31 H31C 0.9800
C23A C24 1.4311(19)
C23A C29B 1.4438(19)
C24 C25 1.379(2)
C24 S24D 1.731(2)
C24 S24 1.838(3)
S24 C32 1.845(5)
C32 C33 1.482(6)
C32 H32A 0.9900
C32 H32B 0.9900
C33 H33A 0.9800
C33 H33B 0.9800
C33 H33C 0.9800
S24D C32D 1.799(4)
C32D C33D 1.512(5)
C32D H32C 0.9900
C32D H32D 0.9900
C33D H33D 0.9800
C33D H33E 0.9800
C33D H33F 0.9800
C25 C26 1.387(2)
C25 H25 0.9500
C26 C26A 1.433(2)
C26 S26D 1.800(2)
C26 S26 1.8304(18)
S26 C34 1.817(3)
C34 C35 1.519(7)
C34 H34A 0.9900
C34 H34B 0.9900
C35 H35A 0.9800
C35 H35B 0.9800
C35 H35C 0.9800
S26D C34D 1.811(4)
C34D C35D 1.495(5)
C34D H34C 0.9900
C34D H34D 0.9900
C35D H35D 0.9800
C35D H35E 0.9800
C35D H35F 0.9800
C26A C27 1.431(2)
C26A C29B 1.4489(19)
C27 C28 1.397(2)
C27 S27 1.7348(16)
C27 S27D 1.864(2)
S27 C36 1.830(3)
C36 C37 1.536(4)
C36 H36A 0.9900
C36 H36B 0.9900
C37 H37A 0.9800
C37 H37B 0.9800
C37 H37C 0.9800
S27D C36D 1.762(7)
C36D C37D 1.419(11)
C36D H36C 0.9900
C36D H36D 0.9900
C37D H37D 0.9800
C37D H37E 0.9800
C37D H37F 0.9800
C28 C29 1.369(2)
C28 H28 0.9500
C29 O29 1.3567(16)
C29 C29A 1.4065(19)
C29A C29B 1.4276(18)

loop_
_geom_torsion_atom_site_label_1
_geom_torsion_atom_site_label_2
_geom_torsion_atom_site_label_3
_geom_torsion_atom_site_label_4
_geom_torsion
O29 B1 O1 C1 113.15(14)
O21 B1 O1 C1 -123.04(13)
O9 B1 O1 C1 -5.7(2)
B1 O1 C1 C2 -173.53(13)
B1 O1 C1 C9A 6.4(2)
O1 C1 C2 C3 -178.92(13)
C9A C1 C2 C3 1.2(2)
C1 C2 C3 C3A 1.7(2)
C1 C2 C3 S3 -177.59(11)
C2 C3 S3 C10 0.52(13)
C3A C3 S3 C10 -178.75(11)
C3 S3 C10 C11 178.24(12)
C2 C3 C3A C4 177.76(13)
S3 C3 C3A C4 -2.99(18)
C2 C3 C3A C9B -2.52(18)
S3 C3 C3A C9B 176.72(9)
C9B C3A C4 C5 1.42(18)
C3 C3A C4 C5 -178.86(12)
C9B C3A C4 S4 179.91(9)
C3 C3A C4 S4 -0.36(19)
C5 C4 S4 C12 -23.81(13)
C3A C4 S4 C12 157.67(11)
C4 S4 C12 C13 -66.39(12)
C3A C4 C5 C6 -2.9(2)
S4 C4 C5 C6 178.53(11)
C4 C5 C6 C6A 1.9(2)
C4 C5 C6 S6 -177.99(11)
C5 C6 S6 C14 -4.25(13)
C6A C6 S6 C14 175.87(11)
C6 S6 C14 C15 179.13(11)
C5 C6 C6A C9B 0.48(18)
S6 C6 C6A C9B -179.65(9)
C5 C6 C6A C7 179.57(12)
S6 C6 C6A C7 -0.55(18)
C6 C6A C7 C8 -178.81(12)
C9B C6A C7 C8 0.27(18)
C6 C6A C7 S7 1.69(18)
C9B C6A C7 S7 -179.23(9)
C8 C7 S7 C16 1.84(12)
C6A C7 S7 C16 -178.65(10)
C7 S7 C16 C17 -179.85(10)
C6A C7 C8 C9 -0.5(2)
S7 C7 C8 C9 179.04(11)
C7 C8 C9 O9 -178.79(12)
C7 C8 C9 C9A 0.8(2)
O9 C9 C9A C1 -2.2(2)
C8 C9 C9A C1 178.14(13)
O9 C9 C9A C9B 178.62(12)
C8 C9 C9A C9B -1.0(2)
O1 C1 C9A C9 -2.2(2)
C2 C1 C9A C9 177.69(13)
O1 C1 C9A C9B 176.91(12)
C2 C1 C9A C9B -3.2(2)
C9 C9A C9B C3A -178.67(12)
C1 C9A C9B C3A 2.22(18)
C9 C9A C9B C6A 0.78(18)
C1 C9A C9B C6A -178.33(12)
C4 C3A C9B C9A -179.70(11)
C3 C3A C9B C9A 0.56(17)
C4 C3A C9B C6A 0.88(18)
C3 C3A C9B C6A -178.85(11)
C6 C6A C9B C9A 178.75(11)
C7 C6A C9B C9A -0.41(17)
C6 C6A C9B C3A -1.83(18)
C7 C6A C9B C3A 179.01(11)
C8 C9 O9 B1 -177.84(13)
C9A C9 O9 B1 2.5(2)
O29 B1 O9 C9 -118.00(14)
O21 B1 O9 C9 119.09(14)
O1 B1 O9 C9 1.2(2)
O29 B1 O21 C21 21.11(18)
O9 B1 O21 C21 140.23(12)
O1 B1 O21 C21 -99.37(14)
B1 O21 C21 C22 175.68(13)
B1 O21 C21 C29A -6.52(19)
O21 C21 C22 C23 -179.62(13)
C29A C21 C22 C23 2.6(2)
C21 C22 C23 C23A 5.5(2)
C21 C22 C23 S23 -170.95(11)
C22 C23 S23 C30 4.94(14)
C23A C23 S23 C30 -171.43(12)
C23 S23 C30 C31 74.46(13)
C22 C23 C23A C24 168.91(14)
S23 C23 C23A C24 -14.8(2)
C22 C23 C23A C29B -10.1(2)
S23 C23 C23A C29B 166.21(10)
C23 C23A C24 C25 171.42(14)
C29B C23A C24 C25 -9.5(2)
C23 C23A C24 S24D -14.0(2)
C29B C23A C24 S24D 165.04(12)
C23 C23A C24 S24 -17.7(2)
C29B C23A C24 S24 161.38(12)
C25 C24 S24 C32 117.71(19)
C23A C24 S24 C32 -53.29(19)
S24D C24 S24 C32 153.5(8)
C24 S24 C32 C33 -47.1(4)
C25 C24 S24D C32D 106.23(18)
C23A C24 S24D C32D -68.64(19)
S24 C24 S24D C32D -39.9(7)
C24 S24D C32D C33D -170.0(3)
C23A C24 C25 C26 3.0(3)
S24D C24 C25 C26 -172.19(16)
S24 C24 C25 C26 -168.02(16)
C24 C25 C26 C26A 5.0(3)
C24 C25 C26 S26D -160.86(14)
C24 C25 C26 S26 167.36(14)
C25 C26 S26 C34 -99.67(19)
C26A C26 S26 C34 61.9(2)
S26D C26 S26 C34 160.78(15)
C26 S26 C34 C35 57.4(3)
C25 C26 S26D C34D 28.3(2)
C26A C26 S26D C34D -136.99(19)
S26 C26 S26D C34D 122.75(17)
C26 S26D C34D C35D 73.0(3)
C25 C26 C26A C27 173.06(16)
S26D C26 C26A C27 -22.0(2)
S26 C26 C26A C27 12.3(2)
C25 C26 C26A C29B -5.8(2)
S26D C26 C26A C29B 159.08(12)
S26 C26 C26A C29B -166.55(12)
C26 C26A C27 C28 179.73(16)
C29B C26A C27 C28 -1.4(2)
C26 C26A C27 S27 -10.7(2)
C29B C26A C27 S27 168.15(11)
C26 C26A C27 S27D 14.9(2)
C29B C26A C27 S27D -166.24(11)
C28 C27 S27 C36 -0.73(18)
C26A C27 S27 C36 -170.44(15)
S27D C27 S27 C36 85.3(2)
C27 S27 C36 C37 -175.1(2)
C28 C27 S27D C36D 5.5(3)
C26A C27 S27D C36D 171.1(3)
S27 C27 S27D C36D -100.0(3)
C27 S27D C36D C37D 81.1(6)
C26A C27 C28 C29 0.6(2)
S27 C27 C28 C29 -168.90(13)
S27D C27 C28 C29 166.40(13)
C27 C28 C29 O29 -178.22(14)
C27 C28 C29 C29A 0.8(2)
O21 C21 C29A C29 -3.9(2)
C22 C21 C29A C29 173.82(13)
O21 C21 C29A C29B 176.48(12)
C22 C21 C29A C29B -5.8(2)
O29 C29 C29A C21 -1.9(2)
C28 C29 C29A C21 179.09(13)
O29 C29 C29A C29B 177.66(12)
C28 C29 C29A C29B -1.3(2)
C21 C29A C29B C23A 0.89(19)
C29 C29A C29B C23A -178.69(12)
C21 C29A C29B C26A -179.94(12)
C29 C29A C29B C26A 0.48(19)
C24 C23A C29B C29A -172.24(12)
C23 C23A C29B C29A 6.87(18)
C24 C23A C29B C26A 8.61(19)
C23 C23A C29B C26A -172.28(12)
C27 C26A C29B C29A 0.85(19)
C26 C26A C29B C29A 179.80(14)
C27 C26A C29B C23A 179.99(12)
C26 C26A C29B C23A -1.1(2)
C28 C29 O29 B1 -162.84(14)
C29A C29 O29 B1 18.2(2)
O21 B1 O29 C29 -27.02(18)
O9 B1 O29 C29 -145.61(12)
O1 B1 O29 C29 93.09(15)
